data_4343797
loop_
_publ_author_name
'Schultz, A.J.'
'Coffey, C.C.'
'Williams, J.M.'
'Lee, G.C.'

_publ_section_title
;
 Structural studies of precursor and partially oxidized conducting
 salts.12.Crystal structure of Rb2 (Pt (C N)4) (FHF)0.40. A new lower
 limit for the platinum-platinum separation and the first anhydrous
 one-dimensional tetracyano...
;
_journal_name_full 'Inorganic Chemistry'
_journal_page_first 2129
_journal_page_last 2130
_journal_volume 16
_journal_year 1977
_chemical_formula_sum 'C4 H0.4 F0.8 N4 Pt Rb2'
_chemical_name_systematic 'Rb2 (Pt (C N)4) (F H F)0.40'
_space_group_IT_number 140
_symmetry_space_group_name_Hall '-I 4 2c'
_symmetry_space_group_name_H-M 'I 4/m c m'
_cell_angle_alpha 90
_cell_angle_beta 90
_cell_angle_gamma 90
_cell_formula_units_Z 4
_cell_length_a 12.689
_cell_length_b 12.689
_cell_length_c 5.595
_cell_volume 900.855
_citation_journal_id_ASTM INOCAJ
_cod_data_source_file Schultz_INOCAJ_1977_631.cif
_cod_data_source_block C4H0.4F0.8N4Pt1Rb2
_cod_original_formula_sum 'C4 H0.4 F0.8 N4 Pt1 Rb2'
_cod_database_code 4343797

loop_
_symmetry_equiv_pos_as_xyz
x,y,z
-y,x,z
-x,-y,z
y,-x,z
x,-y,-z+1/2
y,x,-z+1/2
-x,y,-z+1/2
-y,-x,-z+1/2
-x,-y,-z
y,-x,-z
x,y,-z
-y,x,-z
-x,y,z-1/2
-y,-x,z-1/2
x,-y,z-1/2
y,x,z-1/2
x+1/2,y+1/2,z+1/2
-y+1/2,x+1/2,z+1/2
-x+1/2,-y+1/2,z+1/2
y+1/2,-x+1/2,z+1/2
x+1/2,-y+1/2,-z+1
y+1/2,x+1/2,-z+1
-x+1/2,y+1/2,-z+1
-y+1/2,-x+1/2,-z+1
-x+1/2,-y+1/2,-z+1/2
y+1/2,-x+1/2,-z+1/2
x+1/2,y+1/2,-z+1/2
-y+1/2,x+1/2,-z+1/2
-x+1/2,y+1/2,z
-y+1/2,-x+1/2,z
x+1/2,-y+1/2,z
y+1/2,x+1/2,z

loop_
_atom_site_label
_atom_site_type_symbol
_atom_site_fract_x
_atom_site_fract_y
_atom_site_fract_z
_atom_site_occupancy
_atom_site_U_iso_or_equiv
N1 N-3 0.0871 0.2325 0 1 0.0
Pt1 Pt+2 0 0 0 1 0.0
Rb1 Rb+1 0.1555 0.6555 0 1 0.0
F2 F-1 0 0.5 0.25 0.267 0.0
F1 F-1 0 0.5 0.155 0.267 0.0
C1 C+2 0.055 0.148 0 1 0.0
